data_4309802
loop_
_publ_author_name
'Mah\'e, N.'
'Guillou, O.'
'Daiguebonne, C.'
'G\'erault, Y.'
'Caneschi, A.'
'Sangregorio, C.'
'Chane-Ching, J. Y.'
'Car, P. E.'
'Roisnel, T.'

_publ_section_title
;
 Polynuclear Lanthanide Hydroxo Complexes: New Chemical Precursors for
 Coordination Polymers
;
_journal_coden_ASTM INOCAJ
_journal_issue 22
_journal_name_full 'Inorganic Chemistry'
_journal_page_first 7743
_journal_page_last 7750
_journal_paper_doi 10.1021/ic0401086
_journal_volume 44
_journal_year 2005
_chemical_formula_sum 'Cl1.5 Er3 N3 O19.5'
_chemical_formula_weight 908.98
_space_group_IT_number 15
_symmetry_cell_setting monoclinic
_symmetry_space_group_name_Hall '-C 2yc'
_symmetry_space_group_name_H-M 'C 1 2/c 1'
_atom_sites_solution_hydrogens geom
_atom_sites_solution_primary direct
_atom_sites_solution_secondary difmap
_audit_creation_method SHELXL-97
_cell_angle_alpha 90.00
_cell_angle_beta 96.3540(10)
_cell_angle_gamma 90.00
_cell_formula_units_Z 8
_cell_length_a 16.4039(2)
_cell_length_b 16.1017(2)
_cell_length_c 14.0453(2)
_cell_measurement_temperature 293(2)
_cell_volume 3687.01(8)
_computing_structure_refinement 'SHELXL-97 (Sheldrick, 1997)'
_computing_structure_solution 'SHELXS-97 (Sheldrick, 1990)'
_diffrn_ambient_temperature 293(2)
_diffrn_measured_fraction_theta_full 0.997
_diffrn_measured_fraction_theta_max 0.997
_diffrn_radiation_monochromator graphite
_diffrn_radiation_source 'fine-focus sealed tube'
_diffrn_radiation_type MoK\a
_diffrn_radiation_wavelength 0.71073
_diffrn_reflns_av_R_equivalents 0.0747
_diffrn_reflns_av_sigmaI/netI 0.0498
_diffrn_reflns_limit_h_max 24
_diffrn_reflns_limit_h_min -24
_diffrn_reflns_limit_k_max 19
_diffrn_reflns_limit_k_min -24
_diffrn_reflns_limit_l_max 20
_diffrn_reflns_limit_l_min -20
_diffrn_reflns_number 25082
_diffrn_reflns_theta_full 32.06
_diffrn_reflns_theta_max 32.06
_diffrn_reflns_theta_min 1.78
_exptl_absorpt_coefficient_mu 13.845
_exptl_crystal_density_diffrn 3.275
_exptl_crystal_density_method 'not measured'
_exptl_crystal_F_000 3252
_refine_diff_density_max 4.749
_refine_diff_density_min -3.232
_refine_diff_density_rms 0.304
_refine_ls_extinction_coef 0.00080(4)
_refine_ls_extinction_expression Fc^*^=kFc[1+0.001xFc^2^\l^3^/sin(2\q)]^-1/4^
_refine_ls_extinction_method SHELXL
_refine_ls_goodness_of_fit_ref 1.042
_refine_ls_hydrogen_treatment mixed
_refine_ls_matrix_type full
_refine_ls_number_parameters 237
_refine_ls_number_reflns 6398
_refine_ls_number_restraints 0
_refine_ls_restrained_S_all 1.042
_refine_ls_R_factor_all 0.0507
_refine_ls_R_factor_gt 0.0389
_refine_ls_shift/su_max 0.001
_refine_ls_shift/su_mean 0.000
_refine_ls_structure_factor_coef Fsqd
_refine_ls_weighting_details 'calc w=1/[\s^2^(Fo^2^)+(0.0490P)^2^+44.6159P] where P=(Fo^2^+2Fc^2^)/3'
_refine_ls_weighting_scheme calc
_refine_ls_wR_factor_gt 0.0977
_refine_ls_wR_factor_ref 0.1042
_reflns_number_gt 5318
_reflns_number_total 6398
_reflns_threshold_expression >2sigma(I)
_cod_data_source_file ic0401086_1.cif
_cod_data_source_block gaussian
_cod_depositor_comments
;
The following automatic conversions were performed:

data name '_atom_site_symetry_multiplicity' was replaced with
'_atom_site_symmetry_multiplicity' as specified in the replacement
file 'data/replacement-values/replacement_tags.lst'.

Automatic conversion script
Id: cif_correct_tags 9268 2022-04-12 08:56:07Z antanas 
;
_cod_original_formula_sum 'Cl1.50 Er3 N3 O19.50'
_cod_database_code 4309802

loop_
_symmetry_equiv_pos_as_xyz
'x, y, z'
'-x, y, -z+1/2'
'x+1/2, y+1/2, z'
'-x+1/2, y+1/2, -z+1/2'
'-x, -y, -z'
'x, -y, z-1/2'
'-x+1/2, -y+1/2, -z'
'x+1/2, -y+1/2, z-1/2'

loop_
_atom_site_label
_atom_site_type_symbol
_atom_site_fract_x
_atom_site_fract_y
_atom_site_fract_z
_atom_site_U_iso_or_equiv
_atom_site_adp_type
_atom_site_occupancy
_atom_site_symmetry_multiplicity
_atom_site_calc_flag
_atom_site_refinement_flags
_atom_site_disorder_assembly
_atom_site_disorder_group
Er1 Er 0.176783(17) 0.126389(17) 0.555290(19) 0.02174(8) Uani 1 1 d . . .
Er2 Er 0.271224(17) 0.300975(17) 0.666617(18) 0.02129(8) Uani 1 1 d . . .
Er3 Er 0.119989(16) 0.325163(17) 0.476525(19) 0.02148(8) Uani 1 1 d . . .
O O 0.2500 0.2500 0.5000 0.0210(11) Uani 1 2 d S . .
O1 O 0.3001(3) 0.1609(3) 0.6485(3) 0.0239(8) Uani 1 1 d . . .
O2 O 0.2280(3) 0.4006(3) 0.5538(3) 0.0236(8) Uani 1 1 d . . .
O3 O 0.1408(3) 0.2511(3) 0.6186(3) 0.0243(8) Uani 1 1 d . . .
O4 O 0.1149(3) 0.1902(3) 0.4189(3) 0.0240(9) Uani 1 1 d . . .
N1 N 0.1679(5) -0.0517(4) 0.5158(6) 0.0428(16) Uani 1 1 d . . .
O11 O 0.1181(4) -0.0013(4) 0.4736(5) 0.0530(16) Uani 1 1 d . . .
O12 O 0.2204(4) -0.0203(4) 0.5782(4) 0.0442(13) Uani 1 1 d . . .
O13 O 0.1670(6) -0.1250(4) 0.5009(8) 0.076(3) Uani 1 1 d . . .
O14 O 0.0271(4) 0.1159(4) 0.5696(5) 0.0502(16) Uani 1 1 d . . .
O15 O 0.1547(4) 0.0858(4) 0.7158(4) 0.0435(13) Uani 1 1 d . . .
N2 N 0.4090(4) 0.3713(5) 0.7937(5) 0.0382(15) Uani 1 1 d . . .
O21 O 0.3566(4) 0.4144(3) 0.7436(4) 0.0387(12) Uani 1 1 d . . .
O22 O 0.4005(5) 0.2937(4) 0.7871(4) 0.0498(16) Uani 1 1 d . . .
O23 O 0.4647(4) 0.4046(4) 0.8475(5) 0.0494(15) Uani 1 1 d . . .
O24 O 0.1863(4) 0.3961(4) 0.7477(4) 0.0462(14) Uani 1 1 d . . .
O25 O 0.2392(5) 0.2400(5) 0.8145(4) 0.0544(17) Uani 1 1 d . . .
O32 O -0.0232(8) 0.2745(8) 0.4710(9) 0.114(4) Uiso 1 1 d . . .
O33 O 0.0450(5) 0.3991(5) 0.5867(5) 0.0582(18) Uani 1 1 d . . .
O1' O 0.0821(6) 0.4628(5) 0.4122(6) 0.067(2) Uani 1 1 d . . .
O2' O 0.0274(8) 0.3580(8) 0.3215(9) 0.046(3) Uiso 0.50 1 d P . .
N' N 0.0362(12) 0.4380(12) 0.3297(14) 0.131(6) Uiso 1 1 d . . .
O' O 0.5000 0.0103(7) 0.7500 0.079(4) Uani 1 2 d S . .
OW1 O 0.3535(7) 0.1653(8) 0.0755(7) 0.102(4) Uani 1 1 d . . .
Cl1 Cl 0.33394(15) 0.07270(13) 0.86407(16) 0.0465(5) Uani 1 1 d . . .
Cl2 Cl 0.0000 0.2506(6) 0.7500 0.129(3) Uani 1 2 d S . .

loop_
_atom_site_aniso_label
_atom_site_aniso_U_11
_atom_site_aniso_U_22
_atom_site_aniso_U_33
_atom_site_aniso_U_23
_atom_site_aniso_U_13
_atom_site_aniso_U_12
Er1 0.02208(14) 0.02107(13) 0.02196(13) 0.00035(9) 0.00194(10) 0.00025(9)
Er2 0.02324(14) 0.02261(14) 0.01768(13) -0.00171(9) 0.00072(9) 0.00273(9)
Er3 0.02017(14) 0.02197(14) 0.02209(13) -0.00100(9) 0.00146(10) 0.00380(9)
O 0.021(3) 0.020(3) 0.022(3) 0.000(2) 0.005(2) 0.004(2)
O1 0.027(2) 0.026(2) 0.0186(19) 0.0020(16) 0.0002(16) 0.0025(17)
O2 0.023(2) 0.024(2) 0.024(2) -0.0044(16) 0.0032(16) 0.0037(16)
O3 0.026(2) 0.025(2) 0.023(2) -0.0015(17) 0.0067(17) 0.0014(17)
O4 0.020(2) 0.028(2) 0.023(2) -0.0044(16) -0.0031(16) 0.0010(16)
N1 0.043(4) 0.029(3) 0.059(4) 0.001(3) 0.016(3) -0.002(3)
O11 0.045(4) 0.039(3) 0.073(5) 0.000(3) -0.005(3) -0.005(3)
O12 0.055(4) 0.035(3) 0.043(3) 0.005(2) 0.004(3) 0.005(3)
O13 0.069(5) 0.029(3) 0.131(8) -0.015(4) 0.022(5) -0.005(3)
O14 0.031(3) 0.060(4) 0.060(4) -0.004(3) 0.010(3) -0.015(3)
O15 0.055(4) 0.039(3) 0.037(3) 0.003(2) 0.009(3) -0.007(3)
N2 0.030(3) 0.050(4) 0.032(3) -0.013(3) -0.006(2) 0.002(3)
O21 0.036(3) 0.037(3) 0.039(3) -0.010(2) -0.012(2) 0.009(2)
O22 0.068(5) 0.040(3) 0.037(3) 0.002(2) -0.012(3) 0.002(3)
O23 0.038(3) 0.064(4) 0.042(3) -0.017(3) -0.012(2) -0.006(3)
O24 0.058(4) 0.045(3) 0.038(3) -0.009(2) 0.018(3) 0.011(3)
O25 0.070(5) 0.065(4) 0.030(3) 0.005(3) 0.013(3) 0.015(3)
O33 0.056(4) 0.066(4) 0.052(4) -0.009(3) 0.005(3) 0.033(3)
O1' 0.081(6) 0.044(4) 0.075(5) 0.001(4) 0.000(4) 0.018(4)
O' 0.085(9) 0.045(6) 0.111(11) 0.000 0.026(8) 0.000
OW1 0.095(8) 0.146(11) 0.071(6) -0.025(6) 0.039(6) -0.022(7)
Cl1 0.0558(13) 0.0348(9) 0.0495(11) 0.0118(8) 0.0083(9) -0.0053(8)
Cl2 0.066(3) 0.248(9) 0.083(3) 0.000 0.055(3) 0.000

loop_
_atom_type_symbol
_atom_type_description
_atom_type_scat_dispersion_real
_atom_type_scat_dispersion_imag
_atom_type_scat_source
N N 0.0061 0.0033 'International Tables Vol C Tables 4.2.6.8 and 6.1.1.4'
O O 0.0106 0.0060 'International Tables Vol C Tables 4.2.6.8 and 6.1.1.4'
Er Er -0.2586 4.9576 'International Tables Vol C Tables 4.2.6.8 and 6.1.1.4'
Cl Cl 0.1484 0.1585 'International Tables Vol C Tables 4.2.6.8 and 6.1.1.4'

loop_
_geom_angle_atom_site_label_1
_geom_angle_atom_site_label_2
_geom_angle_atom_site_label_3
_geom_angle
_geom_angle_site_symmetry_1
_geom_angle_site_symmetry_3
_geom_angle_publ_flag
O3 Er1 O4 79.87(16) . . ?
O3 Er1 O2 129.19(16) . 7_556 ?
O4 Er1 O2 78.67(16) . 7_556 ?
O3 Er1 O1 79.64(16) . . ?
O4 Er1 O1 128.98(16) . . ?
O2 Er1 O1 79.23(16) 7_556 . ?
O3 Er1 O15 78.68(18) . . ?
O4 Er1 O15 143.0(2) . . ?
O2 Er1 O15 137.7(2) 7_556 . ?
O1 Er1 O15 75.68(19) . . ?
O3 Er1 O12 149.87(18) . . ?
O4 Er1 O12 128.75(19) . . ?
O2 Er1 O12 72.84(18) 7_556 . ?
O1 Er1 O12 86.27(19) . . ?
O15 Er1 O12 72.0(2) . . ?
O3 Er1 O14 74.4(2) . . ?
O4 Er1 O14 75.5(2) . . ?
O2 Er1 O14 140.6(2) 7_556 . ?
O1 Er1 O14 140.0(2) . . ?
O15 Er1 O14 69.8(2) . . ?
O12 Er1 O14 101.4(2) . . ?
O3 Er1 O 64.92(11) . . ?
O4 Er1 O 64.45(11) . . ?
O2 Er1 O 64.27(11) 7_556 . ?
O1 Er1 O 64.54(11) . . ?
O15 Er1 O 129.38(15) . . ?
O12 Er1 O 131.25(16) . . ?
O14 Er1 O 126.33(16) . . ?
O3 Er1 O11 142.7(2) . . ?
O4 Er1 O11 82.7(2) . . ?
O2 Er1 O11 78.3(2) 7_556 . ?
O1 Er1 O11 135.65(19) . . ?
O15 Er1 O11 96.7(2) . . ?
O12 Er1 O11 50.6(2) . . ?
O14 Er1 O11 69.4(2) . . ?
O Er1 O11 133.57(18) . . ?
O3 Er1 N1 157.11(18) . . ?
O4 Er1 N1 105.7(2) . . ?
O2 Er1 N1 73.56(18) 7_556 . ?
O1 Er1 N1 111.06(19) . . ?
O15 Er1 N1 84.4(2) . . ?
O12 Er1 N1 25.4(2) . . ?
O14 Er1 N1 85.4(2) . . ?
O Er1 N1 137.74(14) . . ?
O11 Er1 N1 25.2(2) . . ?
O3 Er1 Er3 41.28(11) . . ?
O4 Er1 Er3 41.31(11) . . ?
O2 Er1 Er3 97.86(11) 7_556 . ?
O1 Er1 Er3 98.23(11) . . ?
O15 Er1 Er3 118.92(15) . . ?
O12 Er1 Er3 168.84(14) . . ?
O14 Er1 Er3 81.75(16) . . ?
O Er1 Er3 44.584(6) . . ?
O11 Er1 Er3 122.39(16) . . ?
N1 Er1 Er3 146.78(17) . . ?
O3 Er1 Er2 40.92(12) . . ?
O4 Er1 Er2 98.38(11) . . ?
O2 Er1 Er2 98.45(11) 7_556 . ?
O1 Er1 Er2 41.35(11) . . ?
O15 Er1 Er2 84.52(15) . . ?
O12 Er1 Er2 126.97(16) . . ?
O14 Er1 Er2 114.25(16) . . ?
O Er1 Er2 44.930(6) . . ?
O11 Er1 Er2 176.37(16) . . ?
N1 Er1 Er2 152.24(16) . . ?
Er3 Er1 Er2 59.479(8) . . ?
O2 Er2 O3 80.65(16) . . ?
O2 Er2 O1 130.47(15) . . ?
O3 Er2 O1 79.88(16) . . ?
O2 Er2 O4 78.88(16) . 7_556 ?
O3 Er2 O4 129.61(15) . 7_556 ?
O1 Er2 O4 79.52(16) . 7_556 ?
O2 Er2 O25 142.7(2) . . ?
O3 Er2 O25 80.1(2) . . ?
O1 Er2 O25 76.4(2) . . ?
O4 Er2 O25 137.1(2) 7_556 . ?
O2 Er2 O24 74.73(18) . . ?
O3 Er2 O24 78.3(2) . . ?
O1 Er2 O24 142.68(19) . . ?
O4 Er2 O24 137.22(19) 7_556 . ?
O25 Er2 O24 70.2(2) . . ?
O2 Er2 O 65.17(11) . . ?
O3 Er2 O 65.12(10) . . ?
O1 Er2 O 65.31(11) . . ?
O4 Er2 O 64.49(11) 7_556 . ?
O25 Er2 O 131.40(19) . . ?
O24 Er2 O 128.65(16) . . ?
O2 Er2 O21 84.44(17) . . ?
O3 Er2 O21 147.47(17) . . ?
O1 Er2 O21 130.64(17) . . ?
O4 Er2 O21 74.55(18) 7_556 . ?
O25 Er2 O21 95.2(2) . . ?
O24 Er2 O21 70.0(2) . . ?
O Er2 O21 132.29(15) . . ?
O2 Er2 O22 130.74(19) . . ?
O3 Er2 O22 147.83(19) . . ?
O1 Er2 O22 82.20(18) . . ?
O4 Er2 O22 72.0(2) 7_556 . ?
O25 Er2 O22 69.9(2) . . ?
O24 Er2 O22 101.2(2) . . ?
O Er2 O22 129.03(16) . . ?
O21 Er2 O22 50.16(19) . . ?
O2 Er2 Er3 41.68(11) . . ?
O3 Er2 Er3 41.71(11) . . ?
O1 Er2 Er3 99.33(11) . . ?
O4 Er2 Er3 98.19(11) 7_556 . ?
O25 Er2 Er3 120.37(19) . . ?
O24 Er2 Er3 83.79(16) . . ?
O Er2 Er3 44.912(6) . . ?
O21 Er2 Er3 125.20(13) . . ?
O22 Er2 Er3 169.76(16) . . ?
O2 Er2 Er3 98.43(10) . 7_556 ?
O3 Er2 Er3 98.35(11) . 7_556 ?
O1 Er2 Er3 41.20(11) . 7_556 ?
O4 Er2 Er3 41.29(11) 7_556 7_556 ?
O25 Er2 Er3 115.76(17) . 7_556 ?
O24 Er2 Er3 172.72(15) . 7_556 ?
O Er2 Er3 44.495(6) . 7_556 ?
O21 Er2 Er3 112.39(14) . 7_556 ?
O22 Er2 Er3 85.13(15) . 7_556 ?
Er3 Er2 Er3 89.406(9) . 7_556 ?
O2 Er2 Er1 99.46(11) . . ?
O3 Er2 Er1 40.59(11) . . ?
O1 Er2 Er1 41.93(12) . . ?
O4 Er2 Er1 99.16(11) 7_556 . ?
O25 Er2 Er1 85.98(19) . . ?
O24 Er2 Er1 117.82(17) . . ?
O Er2 Er1 45.505(6) . . ?
O21 Er2 Er1 171.93(13) . . ?
O22 Er2 Er1 123.48(14) . . ?
Er3 Er2 Er1 60.047(8) . . ?
Er3 Er2 Er1 60.198(8) 7_556 . ?
O1 Er3 O2 80.59(16) 7_556 . ?
O1 Er3 O3 131.36(16) 7_556 . ?
O2 Er3 O3 80.46(16) . . ?
O1 Er3 O4 80.06(16) 7_556 . ?
O2 Er3 O4 130.64(16) . . ?
O3 Er3 O4 79.29(16) . . ?
O1 Er3 O33 144.6(2) 7_556 . ?
O2 Er3 O33 81.8(2) . . ?
O3 Er3 O33 74.8(2) . . ?
O4 Er3 O33 133.6(2) . . ?
O1 Er3 O 65.87(11) 7_556 . ?
O2 Er3 O 65.50(11) . . ?
O3 Er3 O 65.50(11) . . ?
O4 Er3 O 65.14(11) . . ?
O33 Er3 O 131.42(17) . . ?
O1 Er3 O1' 77.0(2) 7_556 . ?
O2 Er3 O1' 81.3(2) . . ?
O3 Er3 O1' 142.3(2) . . ?
O4 Er3 O1' 136.3(2) . . ?
O33 Er3 O1' 70.2(3) . . ?
O Er3 O1' 132.9(2) . . ?
O1 Er3 O32 128.5(3) 7_556 . ?
O2 Er3 O32 149.3(3) . . ?
O3 Er3 O32 84.6(3) . . ?
O4 Er3 O32 71.5(3) . . ?
O33 Er3 O32 68.4(4) . . ?
O Er3 O32 130.6(3) . . ?
O1' Er3 O32 94.9(4) . . ?
O1 Er3 O2' 70.6(3) 7_556 . ?
O2 Er3 O2' 129.7(3) . . ?
O3 Er3 O2' 148.5(3) . . ?
O4 Er3 O2' 84.4(3) . . ?
O33 Er3 O2' 98.5(3) . . ?
O Er3 O2' 129.9(3) . . ?
O1' Er3 O2' 53.0(4) . . ?
O32 Er3 O2' 64.7(4) . . ?
O1 Er3 Er2 100.27(11) 7_556 . ?
O2 Er3 Er2 41.54(11) . . ?
O3 Er3 Er2 41.64(12) . . ?
O4 Er3 Er2 99.15(11) . . ?
O33 Er3 Er2 86.16(18) . . ?
O Er3 Er2 45.510(6) . . ?
O1' Er3 Er2 121.2(2) . . ?
O32 Er3 Er2 125.7(3) . . ?
O2' Er3 Er2 169.7(3) . . ?
O1 Er3 Er1 100.14(11) 7_556 . ?
O2 Er3 Er1 99.74(11) . . ?
O3 Er3 Er1 40.88(11) . . ?
O4 Er3 Er1 41.11(11) . . ?
O33 Er3 Er1 112.96(18) . . ?
O Er3 Er1 45.755(6) . . ?
O1' Er3 Er1 176.8(2) . . ?
O32 Er3 Er1 85.8(3) . . ?
O2' Er3 Er1 124.8(3) . . ?
Er2 Er3 Er1 60.474(8) . . ?
O1 Er3 Er2 41.41(11) 7_556 7_556 ?
O2 Er3 Er2 99.31(10) . 7_556 ?
O3 Er3 Er2 99.23(11) . 7_556 ?
O4 Er3 Er2 41.65(11) . 7_556 ?
O33 Er3 Er2 173.68(19) . 7_556 ?
O Er3 Er2 45.084(6) . 7_556 ?
O1' Er3 Er2 116.1(2) . 7_556 ?
O32 Er3 Er2 109.5(3) . 7_556 ?
O2' Er3 Er2 85.6(3) . 7_556 ?
Er2 Er3 Er2 90.594(9) . 7_556 ?
Er1 Er3 Er2 60.737(8) . 7_556 ?
Er3 O Er3 180.0 7_556 . ?
Er3 O Er2 89.579(9) 7_556 7_556 ?
Er3 O Er2 90.421(9) . 7_556 ?
Er3 O Er2 90.421(9) 7_556 . ?
Er3 O Er2 89.579(9) . . ?
Er2 O Er2 180.0 7_556 . ?
Er3 O Er1 90.339(9) 7_556 . ?
Er3 O Er1 89.661(9) . . ?
Er2 O Er1 90.434(9) 7_556 . ?
Er2 O Er1 89.566(9) . . ?
Er3 O Er1 89.661(9) 7_556 7_556 ?
Er3 O Er1 90.339(9) . 7_556 ?
Er2 O Er1 89.566(9) 7_556 7_556 ?
Er2 O Er1 90.434(9) . 7_556 ?
Er1 O Er1 180.000(7) . 7_556 ?
Er3 O1 Er2 97.39(16) 7_556 . ?
Er3 O1 Er1 97.20(16) 7_556 . ?
Er2 O1 Er1 96.72(17) . . ?
Er2 O2 Er3 96.79(17) . . ?
Er2 O2 Er1 98.26(16) . 7_556 ?
Er3 O2 Er1 97.30(16) . 7_556 ?
Er1 O3 Er2 98.49(17) . . ?
Er1 O3 Er3 97.84(16) . . ?
Er2 O3 Er3 96.65(16) . . ?
Er1 O4 Er3 97.58(16) . . ?
Er1 O4 Er2 98.67(17) . 7_556 ?
Er3 O4 Er2 97.06(17) . 7_556 ?
O13 N1 O11 124.2(9) . . ?
O13 N1 O12 120.7(9) . . ?
O11 N1 O12 115.1(7) . . ?
O13 N1 Er1 177.8(8) . . ?
O11 N1 Er1 57.9(4) . . ?
O12 N1 Er1 57.2(4) . . ?
N1 O11 Er1 96.8(5) . . ?
N1 O12 Er1 97.4(5) . . ?
O23 N2 O21 120.8(7) . . ?
O23 N2 O22 122.8(7) . . ?
O21 N2 O22 116.4(6) . . ?
N2 O21 Er2 98.9(4) . . ?
N2 O22 Er2 94.6(4) . . ?
N' O1' Er3 98.1(9) . . ?
N' O2' Er3 94.6(11) . . ?
O2' N' O1' 114.1(16) . . ?
O2' N' O' 117.7(16) . 7_556 ?
O1' N' O' 128.1(15) . 7_556 ?
N' O' N' 110.8(17) 8_556 7_556 ?

loop_
_geom_bond_atom_site_label_1
_geom_bond_atom_site_label_2
_geom_bond_distance
_geom_bond_site_symmetry_2
_geom_bond_publ_flag
Er1 O3 2.299(4) . ?
Er1 O4 2.308(5) . ?
Er1 O2 2.346(4) 7_556 ?
Er1 O1 2.351(5) . ?
Er1 O15 2.413(6) . ?
Er1 O12 2.478(6) . ?
Er1 O14 2.491(6) . ?
Er1 O 2.4927(3) . ?
Er1 O11 2.494(7) . ?
Er1 N1 2.922(7) . ?
Er1 Er3 3.4796(4) . ?
Er1 Er2 3.4945(4) . ?
Er2 O2 2.310(5) . ?
Er2 O3 2.314(5) . ?
Er2 O1 2.325(4) . ?
Er2 O4 2.334(5) 7_556 ?
Er2 O25 2.406(6) . ?
Er2 O24 2.436(5) . ?
Er2 O 2.4680(3) . ?
Er2 O21 2.477(6) . ?
Er2 O22 2.565(7) . ?
Er2 Er3 3.4596(4) . ?
Er2 Er3 3.4851(4) 7_556 ?
Er3 O1 2.315(4) 7_556 ?
Er3 O2 2.317(5) . ?
Er3 O3 2.317(4) . ?
Er3 O4 2.317(4) . ?
Er3 O33 2.398(6) . ?
Er3 O 2.4426(3) . ?
Er3 O1' 2.448(7) . ?
Er3 O32 2.480(14) . ?
Er3 O2' 2.567(13) . ?
Er3 Er2 3.4851(4) 7_556 ?
O Er3 2.4426(3) 7_556 ?
O Er2 2.4680(3) 7_556 ?
O Er1 2.4927(3) 7_556 ?
O1 Er3 2.315(4) 7_556 ?
O2 Er1 2.346(4) 7_556 ?
O4 Er2 2.334(5) 7_556 ?
N1 O13 1.197(9) . ?
N1 O11 1.254(10) . ?
N1 O12 1.264(10) . ?
N2 O23 1.242(8) . ?
N2 O21 1.258(9) . ?
N2 O22 1.259(9) . ?
O1' N' 1.37(2) . ?
O2' N' 1.30(2) . ?
N' O' 1.47(2) 7_556 ?
O' N' 1.47(2) 8_556 ?
O' N' 1.47(2) 7_556 ?
